data_4087591
loop_
_publ_author_name
'Werl\'e, Christophe'
'Karmazin, Lydia'
'Bailly, Corinne'
'Ricard, Louis'
'Djukic, Jean-Pierre'

_publ_section_title
;
 Stabilization of an Electron-Unsaturated Pd(I)--Pd(I) Unit by Double
 Hemichelation
;
_journal_issue 12
_journal_name_full Organometallics
_journal_page_first 3055
_journal_paper_doi 10.1021/acs.organomet.5b00349
_journal_volume 34
_journal_year 2015
_chemical_formula_moiety 'C29 H30 Cr N2 O3 Pd'
_chemical_formula_sum 'C29 H30 Cr N2 O3 Pd'
_chemical_formula_weight 612.95
_space_group_crystal_system monoclinic
_space_group_IT_number 15
_space_group_name_Hall '-C 2yc'
_space_group_name_H-M_alt 'C 1 2/c 1'
_atom_sites_solution_hydrogens geom
_audit_creation_method SHELXL-2013
_cell_angle_alpha 90
_cell_angle_beta 114.094(2)
_cell_angle_gamma 90
_cell_formula_units_Z 8
_cell_length_a 29.849(3)
_cell_length_b 12.0939(13)
_cell_length_c 17.4300(18)
_cell_measurement_reflns_used 4082
_cell_measurement_temperature 173(2)
_cell_measurement_theta_max 24.74
_cell_measurement_theta_min 2.41
_cell_volume 5743.9(10)
_computing_cell_refinement 'Bruker SAINT'
_computing_data_collection 'Bruker APEX2'
_computing_data_reduction 'Bruker SAINT'
_computing_molecular_graphics 'Bruker SHELXTL'
_computing_publication_material 'Bruker SHELXTL'
_computing_structure_refinement 'SHELXL-2013 (Sheldrick 2013)'
_computing_structure_solution 'SHELXS-97 (Sheldrick 2008)'
_diffrn_ambient_temperature 173(2)
_diffrn_measured_fraction_theta_full 1.000
_diffrn_measured_fraction_theta_max 0.994
_diffrn_measurement_device_type 'Bruker APEX-II CCD'
_diffrn_measurement_method '\f and \w scans'
_diffrn_radiation_monochromator triumph
_diffrn_radiation_type MoK\a
_diffrn_radiation_wavelength 0.71073
_diffrn_reflns_av_R_equivalents 0.0949
_diffrn_reflns_av_unetI/netI 0.1085
_diffrn_reflns_Laue_measured_fraction_full 1.000
_diffrn_reflns_Laue_measured_fraction_max 0.994
_diffrn_reflns_limit_h_max 39
_diffrn_reflns_limit_h_min -38
_diffrn_reflns_limit_k_max 16
_diffrn_reflns_limit_k_min -16
_diffrn_reflns_limit_l_max 16
_diffrn_reflns_limit_l_min -23
_diffrn_reflns_number 33204
_diffrn_reflns_point_group_measured_fraction_full 1.000
_diffrn_reflns_point_group_measured_fraction_max 0.994
_diffrn_reflns_theta_full 25.242
_diffrn_reflns_theta_max 28.134
_diffrn_reflns_theta_min 1.495
_diffrn_source 'sealed tube'
_exptl_absorpt_coefficient_mu 1.035
_exptl_absorpt_correction_T_max 0.7456
_exptl_absorpt_correction_T_min 0.6401
_exptl_absorpt_correction_type multi-scan
_exptl_absorpt_process_details sadabs
_exptl_crystal_colour yellow
_exptl_crystal_density_diffrn 1.418
_exptl_crystal_description needle
_exptl_crystal_F_000 2496
_exptl_crystal_size_max 0.400
_exptl_crystal_size_mid 0.040
_exptl_crystal_size_min 0.020
_platon_squeeze_details
;
The residual electron density was assigned to half a molecule of 
the benzene solvent [138/8= 17 e per asymmetric unit; half a
molecule of C6H6 would give 21 e]. 
;
_refine_diff_density_max 1.289
_refine_diff_density_min -1.153
_refine_diff_density_rms 0.110
_refine_ls_extinction_method none
_refine_ls_goodness_of_fit_ref 1.006
_refine_ls_hydrogen_treatment constr
_refine_ls_matrix_type full
_refine_ls_number_parameters 330
_refine_ls_number_reflns 6983
_refine_ls_number_restraints 2
_refine_ls_restrained_S_all 1.006
_refine_ls_R_factor_all 0.1433
_refine_ls_R_factor_gt 0.0708
_refine_ls_shift/su_max 0.001
_refine_ls_shift/su_mean 0.000
_refine_ls_structure_factor_coef Fsqd
_refine_ls_weighting_details 'w=1/[\s^2^(Fo^2^)+(0.0532P)^2^] where P=(Fo^2^+2Fc^2^)/3'
_refine_ls_weighting_scheme calc
_refine_ls_wR_factor_gt 0.1091
_refine_ls_wR_factor_ref 0.1277
_reflns_Friedel_coverage 0.000
_reflns_number_gt 4036
_reflns_number_total 6983
_reflns_threshold_expression 'I > 2\s(I)'
_cod_data_source_file om5b00349_si_002.cif
_cod_data_source_block 3c
_cod_original_cell_volume 5743.8(11)
_cod_original_sg_symbol_H-M 'C 2/c'
_cod_database_code 4087591
_shelx_space_group_comment
;
The symmetry employed for this shelxl refinement is uniquely defined
by the following loop, which should always be used as a source of
symmetry information in preference to the above space-group names.
They are only intended as comments.
;
_shelx_estimated_absorpt_t_min 0.682
_shelx_estimated_absorpt_t_max 0.980
_shelxl_version_number 2013-4

loop_
_space_group_symop_operation_xyz
'x, y, z'
'-x, y, -z+1/2'
'x+1/2, y+1/2, z'
'-x+1/2, y+1/2, -z+1/2'
'-x, -y, -z'
'x, -y, z-1/2'
'-x+1/2, -y+1/2, -z'
'x+1/2, -y+1/2, z-1/2'

loop_
_atom_site_label
_atom_site_type_symbol
_atom_site_fract_x
_atom_site_fract_y
_atom_site_fract_z
_atom_site_U_iso_or_equiv
_atom_site_adp_type
_atom_site_occupancy
_atom_site_site_symmetry_order
_atom_site_calc_flag
_atom_site_refinement_flags_posn
_atom_site_refinement_flags_adp
_atom_site_refinement_flags_occupancy
_atom_site_disorder_assembly
_atom_site_disorder_group
C1 C 0.91759(19) 0.4337(4) 0.8240(3) 0.0312(12) Uani 1 1 d . . . . .
C2 C 0.89583(19) 0.3349(4) 0.7888(3) 0.0346(12) Uani 1 1 d . . . . .
H2 H 0.9159 0.2754 0.7862 0.041 Uiso 1 1 calc R U . . .
C3 C 0.8445(2) 0.3198(4) 0.7564(3) 0.0368(13) Uani 1 1 d . . . . .
C4 C 0.8156(2) 0.4076(5) 0.7623(3) 0.0417(13) Uani 1 1 d . . . . .
H4 H 0.7810 0.3991 0.7419 0.050 Uiso 1 1 calc R U . . .
C5 C 0.8370(2) 0.5059(4) 0.7974(3) 0.0377(13) Uani 1 1 d . . . . .
H5 H 0.8171 0.5651 0.8011 0.045 Uiso 1 1 calc R U . . .
C6 C 0.88764(19) 0.5205(4) 0.8278(3) 0.0320(11) Uani 1 1 d . . . . .
C7 C 0.91174(19) 0.6264(4) 0.8631(3) 0.0305(12) Uani 1 1 d . . . . .
C8 C 0.8884(2) 0.7209(4) 0.8722(3) 0.0368(13) Uani 1 1 d . . . . .
H8 H 0.8539 0.7196 0.8558 0.044 Uiso 1 1 calc R U . . .
C9 C 0.9142(2) 0.8179(4) 0.9049(3) 0.0385(13) Uani 1 1 d . . . . .
C10 C 0.9644(2) 0.8143(5) 0.9285(3) 0.0463(14) Uani 1 1 d . . . . .
H10 H 0.9839 0.8782 0.9508 0.056 Uiso 1 1 calc R U . . .
C11 C 0.9858(2) 0.7173(5) 0.9194(3) 0.0458(14) Uani 1 1 d . . . . .
H11 H 1.0203 0.7164 0.9367 0.055 Uiso 1 1 calc R U . . .
C12 C 0.8477(3) 0.1536(5) 0.6789(4) 0.0643(19) Uani 1 1 d . . . . .
H12A H 0.8450 0.1916 0.6276 0.097 Uiso 1 1 calc R U . . .
H12B H 0.8317 0.0813 0.6644 0.097 Uiso 1 1 calc R U . . .
H12C H 0.8824 0.1437 0.7162 0.097 Uiso 1 1 calc R U . . .
C13 C 0.7709(2) 0.2057(6) 0.6893(5) 0.084(2) Uani 1 1 d . . . . .
H13A H 0.7597 0.2275 0.7328 0.126 Uiso 1 1 calc R U . . .
H13B H 0.7624 0.1281 0.6742 0.126 Uiso 1 1 calc R U . . .
H13C H 0.7549 0.2522 0.6395 0.126 Uiso 1 1 calc R U . . .
C14 C 0.8883(2) 0.9213(5) 0.9155(4) 0.0523(16) Uani 1 1 d D . . . .
C15 C 0.8654(5) 0.8951(9) 0.9804(8) 0.0737(18) Uani 0.6 1 d . . P A 1
H15A H 0.8917 0.8781 1.0353 0.111 Uiso 0.6 1 calc R U P A 1
H15B H 0.8434 0.8314 0.9607 0.111 Uiso 0.6 1 calc R U P A 1
H15C H 0.8469 0.9594 0.9856 0.111 Uiso 0.6 1 calc R U P A 1
C16 C 0.8441(5) 0.9447(11) 0.8278(7) 0.0737(18) Uani 0.6 1 d D . P A 1
H16A H 0.8281 1.0142 0.8308 0.111 Uiso 0.6 1 calc R U P A 1
H16B H 0.8203 0.8840 0.8144 0.111 Uiso 0.6 1 calc R U P A 1
H16C H 0.8566 0.9501 0.7840 0.111 Uiso 0.6 1 calc R U P A 1
C17 C 0.9194(5) 1.0186(10) 0.9418(8) 0.0737(18) Uani 0.6 1 d . . P A 1
H17A H 0.9441 1.0079 0.9993 0.111 Uiso 0.6 1 calc R U P A 1
H17B H 0.8994 1.0834 0.9399 0.111 Uiso 0.6 1 calc R U P A 1
H17C H 0.9359 1.0299 0.9040 0.111 Uiso 0.6 1 calc R U P A 1
C15B C 0.9066(7) 0.9425(14) 1.0103(11) 0.0737(18) Uani 0.4 1 d . . P A 2
H15D H 0.8930 0.8862 1.0353 0.111 Uiso 0.4 1 calc R U P A 2
H15E H 0.8958 1.0159 1.0196 0.111 Uiso 0.4 1 calc R U P A 2
H15F H 0.9425 0.9388 1.0364 0.111 Uiso 0.4 1 calc R U P A 2
C16B C 0.8381(8) 0.9355(18) 0.8603(13) 0.0737(18) Uani 0.4 1 d . . P A 2
H16D H 0.8312 0.8957 0.8077 0.111 Uiso 0.4 1 calc R U P A 2
H16E H 0.8311 1.0143 0.8483 0.111 Uiso 0.4 1 calc R U P A 2
H16F H 0.8172 0.9061 0.8868 0.111 Uiso 0.4 1 calc R U P A 2
C17B C 0.9131(7) 1.0229(14) 0.8899(12) 0.0737(18) Uani 0.4 1 d D . P A 2
H17D H 0.8949 1.0907 0.8890 0.111 Uiso 0.4 1 calc R U P A 2
H17E H 0.9125 1.0099 0.8340 0.111 Uiso 0.4 1 calc R U P A 2
H17F H 0.9471 1.0309 0.9310 0.111 Uiso 0.4 1 calc R U P A 2
C18 C 1.09980(18) 0.5837(4) 0.9318(3) 0.0334(12) Uani 1 1 d . . . . .
C19 C 1.12079(18) 0.6476(4) 1.0054(3) 0.0351(12) Uani 1 1 d . . . . .
H19 H 1.1162 0.6263 1.0542 0.042 Uiso 1 1 calc R U . . .
C20 C 1.14847(19) 0.7424(4) 1.0076(3) 0.0406(13) Uani 1 1 d . . . . .
H20 H 1.1627 0.7844 1.0579 0.049 Uiso 1 1 calc R U . . .
C21 C 1.1550(2) 0.7750(5) 0.9365(4) 0.0464(15) Uani 1 1 d . . . . .
H21 H 1.1733 0.8397 0.9375 0.056 Uiso 1 1 calc R U . . .
C22 C 1.1345(2) 0.7116(5) 0.8640(4) 0.0482(15) Uani 1 1 d . . . . .
H22 H 1.1390 0.7339 0.8155 0.058 Uiso 1 1 calc R U . . .
C23 C 1.1075(2) 0.6170(4) 0.8602(3) 0.0386(13) Uani 1 1 d . . . . .
H23 H 1.0943 0.5747 0.8100 0.046 Uiso 1 1 calc R U . . .
C24 C 1.07243(18) 0.4837(5) 0.9331(3) 0.0370(12) Uani 1 1 d . . . . .
H24 H 1.0661 0.4715 0.9816 0.044 Uiso 1 1 calc R U . . .
C25 C 1.05500(18) 0.4057(4) 0.8700(3) 0.0375(13) Uani 1 1 d . . . . .
H25 H 1.0647 0.4094 0.8245 0.045 Uiso 1 1 calc R U . . .
C26 C 1.0235(2) 0.3215(5) 0.8714(3) 0.0455(14) Uani 1 1 d . . . . .
H26A H 1.0135 0.3168 0.9166 0.055 Uiso 1 1 calc R U . . .
H26B H 1.0120 0.2687 0.8272 0.055 Uiso 1 1 calc R U . . .
C27 C 1.2319(2) 0.6066(5) 1.0700(4) 0.0446(14) Uani 1 1 d . . . . .
C28 C 1.2250(2) 0.6032(5) 0.9194(4) 0.0489(15) Uani 1 1 d . . . . .
C29 C 1.1842(2) 0.4526(6) 0.9704(5) 0.071(2) Uani 1 1 d . . . . .
N1 N 0.96111(16) 0.6252(3) 0.8879(2) 0.0335(10) Uani 1 1 d . . . . .
N2 N 0.82403(18) 0.2194(4) 0.7213(3) 0.0506(13) Uani 1 1 d . . . . .
O1 O 1.26457(17) 0.6083(4) 1.1353(3) 0.0658(13) Uani 1 1 d . . . . .
O2 O 1.25343(16) 0.6035(4) 0.8894(3) 0.0755(15) Uani 1 1 d . . . . .
O3 O 1.1868(2) 0.3573(4) 0.9730(4) 0.111(2) Uani 1 1 d . . . . .
Cr1 Cr 1.18089(3) 0.60351(7) 0.96681(5) 0.0386(2) Uani 1 1 d . . . . .
Pd1 Pd 0.98975(2) 0.47377(3) 0.87301(2) 0.03092(12) Uani 1 1 d . . . . .

loop_
_atom_site_aniso_label
_atom_site_aniso_U_11
_atom_site_aniso_U_22
_atom_site_aniso_U_33
_atom_site_aniso_U_23
_atom_site_aniso_U_13
_atom_site_aniso_U_12
C1 0.034(3) 0.038(3) 0.027(3) 0.004(2) 0.017(2) -0.001(2)
C2 0.032(3) 0.041(3) 0.035(3) 0.000(2) 0.017(2) -0.001(3)
C3 0.040(3) 0.035(3) 0.035(3) -0.001(2) 0.015(3) -0.008(3)
C4 0.030(3) 0.049(4) 0.042(3) -0.003(3) 0.011(3) -0.005(3)
C5 0.030(3) 0.044(4) 0.040(3) -0.001(2) 0.015(2) 0.006(2)
C6 0.033(3) 0.037(3) 0.028(2) 0.001(2) 0.014(2) 0.000(3)
C7 0.031(3) 0.033(3) 0.028(3) 0.001(2) 0.013(2) 0.000(2)
C8 0.030(3) 0.039(3) 0.037(3) 0.001(2) 0.010(3) 0.003(3)
C9 0.041(4) 0.036(3) 0.039(3) 0.004(2) 0.016(3) 0.004(3)
C10 0.045(4) 0.031(3) 0.061(4) -0.011(3) 0.020(3) -0.005(3)
C11 0.035(3) 0.047(4) 0.058(4) -0.010(3) 0.020(3) -0.012(3)
C12 0.069(5) 0.048(4) 0.078(5) -0.014(3) 0.032(4) -0.010(3)
C13 0.046(5) 0.068(5) 0.124(7) -0.032(5) 0.020(5) -0.026(4)
C14 0.057(4) 0.032(3) 0.060(4) -0.004(3) 0.016(3) 0.004(3)
C15 0.076(4) 0.059(4) 0.092(5) -0.011(4) 0.040(5) 0.014(3)
C16 0.076(4) 0.059(4) 0.092(5) -0.011(4) 0.040(5) 0.014(3)
C17 0.076(4) 0.059(4) 0.092(5) -0.011(4) 0.040(5) 0.014(3)
C15B 0.076(4) 0.059(4) 0.092(5) -0.011(4) 0.040(5) 0.014(3)
C16B 0.076(4) 0.059(4) 0.092(5) -0.011(4) 0.040(5) 0.014(3)
C17B 0.076(4) 0.059(4) 0.092(5) -0.011(4) 0.040(5) 0.014(3)
C18 0.022(3) 0.038(3) 0.040(3) 0.004(2) 0.012(2) 0.003(2)
C19 0.027(3) 0.046(3) 0.033(3) -0.001(2) 0.013(2) 0.008(3)
C20 0.031(3) 0.045(4) 0.040(3) -0.012(3) 0.009(3) 0.000(3)
C21 0.043(4) 0.038(3) 0.061(4) 0.000(3) 0.024(3) -0.002(3)
C22 0.049(4) 0.051(4) 0.049(3) 0.006(3) 0.023(3) 0.001(3)
C23 0.039(3) 0.047(4) 0.030(3) -0.002(2) 0.013(3) -0.003(3)
C24 0.029(3) 0.047(3) 0.039(3) 0.003(3) 0.017(2) 0.007(3)
C25 0.021(3) 0.041(3) 0.052(3) 0.000(3) 0.017(3) 0.006(3)
C26 0.042(4) 0.046(4) 0.055(4) -0.008(3) 0.026(3) -0.002(3)
C27 0.042(4) 0.044(4) 0.049(4) 0.003(3) 0.020(3) 0.006(3)
C28 0.033(3) 0.059(4) 0.053(4) -0.024(3) 0.017(3) -0.009(3)
C29 0.037(4) 0.056(5) 0.107(6) -0.014(4) 0.017(4) -0.004(4)
N1 0.033(3) 0.032(3) 0.036(2) -0.0004(19) 0.015(2) 0.001(2)
N2 0.039(3) 0.045(3) 0.067(3) -0.012(2) 0.020(3) -0.014(2)
O1 0.048(3) 0.085(4) 0.054(3) 0.015(2) 0.010(2) 0.004(2)
O2 0.049(3) 0.105(4) 0.088(3) -0.051(3) 0.044(3) -0.024(3)
O3 0.074(4) 0.040(3) 0.185(6) -0.008(4) 0.017(4) 0.001(3)
Cr1 0.0304(5) 0.0389(6) 0.0467(5) -0.0078(4) 0.0160(4) -0.0027(4)
Pd1 0.0270(2) 0.0331(2) 0.0330(2) -0.00063(19) 0.01251(16) -0.0026(2)

loop_
_atom_type_symbol
_atom_type_description
_atom_type_scat_dispersion_real
_atom_type_scat_dispersion_imag
_atom_type_scat_source
C C 0.0033 0.0016 'International Tables Vol C Tables 4.2.6.8 and 6.1.1.4'
H H 0.0000 0.0000 'International Tables Vol C Tables 4.2.6.8 and 6.1.1.4'
N N 0.0061 0.0033 'International Tables Vol C Tables 4.2.6.8 and 6.1.1.4'
O O 0.0106 0.0060 'International Tables Vol C Tables 4.2.6.8 and 6.1.1.4'
Cr Cr 0.3209 0.6236 'International Tables Vol C Tables 4.2.6.8 and 6.1.1.4'
Pd Pd -0.9988 1.0072 'International Tables Vol C Tables 4.2.6.8 and 6.1.1.4'

loop_
_geom_angle_atom_site_label_1
_geom_angle_atom_site_label_2
_geom_angle_atom_site_label_3
_geom_angle
C2 C1 C6 118.5(5)
C2 C1 Pd1 128.5(4)
C6 C1 Pd1 113.0(4)
C1 C2 C3 121.8(5)
C1 C2 H2 119.1
C3 C2 H2 119.1
N2 C3 C4 121.6(5)
N2 C3 C2 120.1(5)
C4 C3 C2 118.3(5)
C5 C4 C3 120.1(5)
C5 C4 H4 120.0
C3 C4 H4 120.0
C4 C5 C6 121.1(5)
C4 C5 H5 119.5
C6 C5 H5 119.5
C5 C6 C1 120.2(5)
C5 C6 C7 122.5(5)
C1 C6 C7 117.4(5)
N1 C7 C8 120.4(5)
N1 C7 C6 113.9(4)
C8 C7 C6 125.7(5)
C7 C8 C9 121.6(5)
C7 C8 H8 119.2
C9 C8 H8 119.2
C10 C9 C8 116.6(5)
C10 C9 C14 122.2(5)
C8 C9 C14 121.3(5)
C11 C10 C9 119.3(5)
C11 C10 H10 120.3
C9 C10 H10 120.3
N1 C11 C10 124.0(5)
N1 C11 H11 118.0
C10 C11 H11 118.0
N2 C12 H12A 109.5
N2 C12 H12B 109.5
H12A C12 H12B 109.5
N2 C12 H12C 109.5
H12A C12 H12C 109.5
H12B C12 H12C 109.5
N2 C13 H13A 109.5
N2 C13 H13B 109.5
H13A C13 H13B 109.5
N2 C13 H13C 109.5
H13A C13 H13C 109.5
H13B C13 H13C 109.5
C16B C14 C9 117.6(10)
C17 C14 C9 114.3(7)
C16B C14 C15B 121.5(11)
C9 C14 C15B 107.1(8)
C17 C14 C15 110.3(7)
C9 C14 C15 108.2(6)
C17 C14 C16 109.5(8)
C9 C14 C16 107.0(6)
C15 C14 C16 107.2(8)
C16B C14 C17B 101.5(12)
C9 C14 C17B 106.5(8)
C15B C14 C17B 99.9(11)
C14 C15 H15A 109.5
C14 C15 H15B 109.5
H15A C15 H15B 109.5
C14 C15 H15C 109.5
H15A C15 H15C 109.5
H15B C15 H15C 109.5
C14 C16 H16A 109.5
C14 C16 H16B 109.5
H16A C16 H16B 109.5
C14 C16 H16C 109.5
H16A C16 H16C 109.5
H16B C16 H16C 109.5
C14 C17 H17A 109.5
C14 C17 H17B 109.5
H17A C17 H17B 109.5
C14 C17 H17C 109.5
H17A C17 H17C 109.5
H17B C17 H17C 109.5
C14 C15B H15D 109.5
C14 C15B H15E 109.5
H15D C15B H15E 109.5
C14 C15B H15F 109.5
H15D C15B H15F 109.5
H15E C15B H15F 109.5
C14 C16B H16D 109.5
C14 C16B H16E 109.5
H16D C16B H16E 109.5
C14 C16B H16F 109.5
H16D C16B H16F 109.5
H16E C16B H16F 109.5
C14 C17B H17D 109.5
C14 C17B H17E 109.5
H17D C17B H17E 109.5
C14 C17B H17F 109.5
H17D C17B H17F 109.5
H17E C17B H17F 109.5
C19 C18 C23 118.4(5)
C19 C18 C24 118.8(4)
C23 C18 C24 122.7(5)
C19 C18 Cr1 70.5(3)
C23 C18 Cr1 70.5(3)
C24 C18 Cr1 128.8(4)
C20 C19 C18 120.7(5)
C20 C19 Cr1 70.5(3)
C18 C19 Cr1 72.9(3)
C20 C19 H19 119.6
C18 C19 H19 119.6
Cr1 C19 H19 129.4
C21 C20 C19 120.2(5)
C21 C20 Cr1 71.7(3)
C19 C20 Cr1 72.5(3)
C21 C20 H20 119.9
C19 C20 H20 119.9
Cr1 C20 H20 128.1
C20 C21 C22 119.0(5)
C20 C21 Cr1 71.5(3)
C22 C21 Cr1 71.3(3)
C20 C21 H21 120.5
C22 C21 H21 120.5
Cr1 C21 H21 129.0
C23 C22 C21 122.2(5)
C23 C22 Cr1 73.0(3)
C21 C22 Cr1 71.9(3)
C23 C22 H22 118.9
C21 C22 H22 118.9
Cr1 C22 H22 128.6
C22 C23 C18 119.5(5)
C22 C23 Cr1 70.5(3)
C18 C23 Cr1 72.7(3)
C22 C23 H23 120.2
C18 C23 H23 120.2
Cr1 C23 H23 128.8
C25 C24 C18 125.7(5)
C25 C24 Pd1 66.9(3)
C18 C24 Pd1 123.2(4)
C25 C24 H24 117.1
C18 C24 H24 117.1
Pd1 C24 H24 80.1
C24 C25 C26 121.6(5)
C24 C25 Pd1 76.6(3)
C26 C25 Pd1 69.7(3)
C24 C25 H25 119.2
C26 C25 H25 119.2
Pd1 C25 H25 126.5
C25 C26 Pd1 72.0(3)
C25 C26 H26A 120.0
Pd1 C26 H26A 74.2
C25 C26 H26B 120.0
Pd1 C26 H26B 125.6
H26A C26 H26B 120.0
O1 C27 Cr1 179.5(5)
O2 C28 Cr1 179.5(5)
O3 C29 Cr1 179.4(8)
C11 N1 C7 118.1(5)
C11 N1 Pd1 127.2(4)
C7 N1 Pd1 114.7(3)
C3 N2 C12 119.1(5)
C3 N2 C13 118.9(5)
C12 N2 C13 115.0(5)
C28 Cr1 C27 88.9(2)
C28 Cr1 C29 88.5(3)
C27 Cr1 C29 88.5(3)
C28 Cr1 C22 87.9(2)
C27 Cr1 C22 142.1(2)
C29 Cr1 C22 129.1(3)
C28 Cr1 C20 130.2(2)
C27 Cr1 C20 88.1(2)
C29 Cr1 C20 141.1(3)
C22 Cr1 C20 66.0(2)
C28 Cr1 C21 98.1(3)
C27 Cr1 C21 106.7(2)
C29 Cr1 C21 163.4(3)
C22 Cr1 C21 36.8(2)
C20 Cr1 C21 36.80(19)
C28 Cr1 C19 164.1(2)
C27 Cr1 C19 98.6(2)
C29 Cr1 C19 105.6(3)
C22 Cr1 C19 77.6(2)
C20 Cr1 C19 37.07(19)
C21 Cr1 C19 66.4(2)
C28 Cr1 C23 105.6(2)
C27 Cr1 C23 164.6(2)
C29 Cr1 C23 97.1(3)
C22 Cr1 C23 36.52(19)
C20 Cr1 C23 78.52(19)
C21 Cr1 C23 66.5(2)
C19 Cr1 C23 66.07(18)
C28 Cr1 C18 140.6(2)
C27 Cr1 C18 130.0(2)
C29 Cr1 C18 86.6(3)
C22 Cr1 C18 65.9(2)
C20 Cr1 C18 66.6(2)
C21 Cr1 C18 78.6(2)
C19 Cr1 C18 36.62(18)
C23 Cr1 C18 36.84(17)
C1 Pd1 N1 80.97(19)
C1 Pd1 C26 102.6(2)
N1 Pd1 C26 174.02(19)
C1 Pd1 C25 136.2(2)
N1 Pd1 C25 140.14(19)
C26 Pd1 C25 38.35(19)
C1 Pd1 C24 169.1(2)
N1 Pd1 C24 108.80(19)
C26 Pd1 C24 67.3(2)
C25 Pd1 C24 36.49(18)

loop_
_geom_bond_atom_site_label_1
_geom_bond_atom_site_label_2
_geom_bond_distance
C1 C2 1.378(7)
C1 C6 1.398(7)
C1 Pd1 2.025(5)
C2 C3 1.412(7)
C2 H2 0.9500
C3 N2 1.384(7)
C3 C4 1.399(7)
C4 C5 1.371(7)
C4 H4 0.9500
C5 C6 1.393(7)
C5 H5 0.9500
C6 C7 1.475(7)
C7 N1 1.356(6)
C7 C8 1.381(7)
C8 C9 1.391(7)
C8 H8 0.9500
C9 C10 1.382(7)
C9 C14 1.522(8)
C10 C11 1.376(7)
C10 H10 0.9500
C11 N1 1.324(6)
C11 H11 0.9500
C12 N2 1.451(7)
C12 H12A 0.9800
C12 H12B 0.9800
C12 H12C 0.9800
C13 N2 1.461(8)
C13 H13A 0.9800
C13 H13B 0.9800
C13 H13C 0.9800
C14 C16B 1.42(2)
C14 C17 1.452(14)
C14 C15B 1.534(18)
C14 C15 1.573(13)
C14 C16 1.584(13)
C14 C17B 1.589(15)
C15 H15A 0.9800
C15 H15B 0.9800
C15 H15C 0.9800
C16 H16A 0.9800
C16 H16B 0.9800
C16 H16C 0.9800
C17 H17A 0.9800
C17 H17B 0.9800
C17 H17C 0.9800
C15B H15D 0.9800
C15B H15E 0.9800
C15B H15F 0.9800
C16B H16D 0.9800
C16B H16E 0.9800
C16B H16F 0.9800
C17B H17D 0.9800
C17B H17E 0.9800
C17B H17F 0.9800
C18 C19 1.407(7)
C18 C23 1.416(6)
C18 C24 1.465(7)
C18 Cr1 2.254(5)
C19 C20 1.405(7)
C19 Cr1 2.223(5)
C19 H19 0.9500
C20 C21 1.388(7)
C20 Cr1 2.197(5)
C20 H20 0.9500
C21 C22 1.389(8)
C21 Cr1 2.201(6)
C21 H21 0.9500
C22 C23 1.385(7)
C22 Cr1 2.193(6)
C22 H22 0.9500
C23 Cr1 2.225(5)
C23 H23 0.9500
C24 C25 1.380(7)
C24 Pd1 2.257(5)
C24 H24 0.9500
C25 C26 1.393(7)
C25 Pd1 2.135(5)
C25 H25 0.9500
C26 Pd1 2.105(5)
C26 H26A 0.9500
C26 H26B 0.9500
C27 O1 1.157(6)
C27 Cr1 1.822(6)
C28 O2 1.165(6)
C28 Cr1 1.817(6)
C29 O3 1.156(8)
C29 Cr1 1.827(8)
N1 Pd1 2.082(4)

loop_
_geom_hbond_atom_site_label_D
_geom_hbond_atom_site_label_H
_geom_hbond_atom_site_label_A
_geom_hbond_distance_DH
_geom_hbond_distance_HA
_geom_hbond_distance_DA
_geom_hbond_angle_DHA
_geom_hbond_site_symmetry_A
C12 H12A O3 0.98 2.58 3.452(9) 148.9 2_756

loop_
_geom_torsion_atom_site_label_1
_geom_torsion_atom_site_label_2
_geom_torsion_atom_site_label_3
_geom_torsion_atom_site_label_4
_geom_torsion
C6 C1 C2 C3 0.3(7)
Pd1 C1 C2 C3 -179.4(3)
C1 C2 C3 N2 179.9(4)
C1 C2 C3 C4 -1.3(7)
N2 C3 C4 C5 180.0(5)
C2 C3 C4 C5 1.2(7)
C3 C4 C5 C6 0.0(8)
C4 C5 C6 C1 -1.0(7)
C4 C5 C6 C7 177.7(4)
C2 C1 C6 C5 0.8(7)
Pd1 C1 C6 C5 -179.4(3)
C2 C1 C6 C7 -177.9(4)
Pd1 C1 C6 C7 1.9(5)
C5 C6 C7 N1 -178.7(4)
C1 C6 C7 N1 0.0(6)
C5 C6 C7 C8 1.5(7)
C1 C6 C7 C8 -179.8(4)
N1 C7 C8 C9 1.5(7)
C6 C7 C8 C9 -178.8(4)
C7 C8 C9 C10 -0.7(7)
C7 C8 C9 C14 -179.4(4)
C8 C9 C10 C11 -0.5(8)
C14 C9 C10 C11 178.2(5)
C9 C10 C11 N1 0.9(9)
C10 C9 C14 C16B 153.7(11)
C8 C9 C14 C16B -27.7(12)
C10 C9 C14 C17 7.7(9)
C8 C9 C14 C17 -173.7(7)
C10 C9 C14 C15B -65.3(10)
C8 C9 C14 C15B 113.3(9)
C10 C9 C14 C15 -115.7(7)
C8 C9 C14 C15 63.0(8)
C10 C9 C14 C16 129.1(7)
C8 C9 C14 C16 -52.2(8)
C10 C9 C14 C17B 40.8(10)
C8 C9 C14 C17B -140.6(9)
C23 C18 C19 C20 0.4(7)
C24 C18 C19 C20 178.2(5)
Cr1 C18 C19 C20 53.9(4)
C23 C18 C19 Cr1 -53.5(4)
C24 C18 C19 Cr1 124.4(5)
C18 C19 C20 C21 0.7(8)
Cr1 C19 C20 C21 55.7(5)
C18 C19 C20 Cr1 -55.0(4)
C19 C20 C21 C22 -0.9(8)
Cr1 C20 C21 C22 55.1(5)
C19 C20 C21 Cr1 -56.0(5)
C20 C21 C22 C23 0.1(9)
Cr1 C21 C22 C23 55.3(5)
C20 C21 C22 Cr1 -55.2(5)
C21 C22 C23 C18 1.0(9)
Cr1 C22 C23 C18 55.7(5)
C21 C22 C23 Cr1 -54.8(5)
C19 C18 C23 C22 -1.2(8)
C24 C18 C23 C22 -178.9(5)
Cr1 C18 C23 C22 -54.7(5)
C19 C18 C23 Cr1 53.5(4)
C24 C18 C23 Cr1 -124.3(5)
C19 C18 C24 C25 -171.5(5)
C23 C18 C24 C25 6.2(8)
Cr1 C18 C24 C25 -84.2(6)
C19 C18 C24 Pd1 104.5(5)
C23 C18 C24 Pd1 -77.8(6)
Cr1 C18 C24 Pd1 -168.2(2)
C18 C24 C25 C26 -170.8(5)
Pd1 C24 C25 C26 -55.5(5)
C18 C24 C25 Pd1 -115.3(5)
C24 C25 C26 Pd1 58.7(5)
C10 C11 N1 C7 0.0(8)
C10 C11 N1 Pd1 -179.0(4)
C8 C7 N1 C11 -1.1(7)
C6 C7 N1 C11 179.1(4)
C8 C7 N1 Pd1 178.0(3)
C6 C7 N1 Pd1 -1.8(5)
C4 C3 N2 C12 149.7(5)
C2 C3 N2 C12 -31.5(7)
C4 C3 N2 C13 0.4(8)
C2 C3 N2 C13 179.2(5)

loop_
_platon_squeeze_void_nr
_platon_squeeze_void_average_x
_platon_squeeze_void_average_y
_platon_squeeze_void_average_z
_platon_squeeze_void_volume
_platon_squeeze_void_count_electrons
1 0.000 0.069 0.250 121.4 34.5
2 0.000 -0.069 0.750 121.4 34.6
3 0.500 0.430 0.750 121.4 34.6
4 0.500 0.569 0.250 121.4 34.5
